data_8103092
loop_
_publ_author_name
'Qiu-Ju Xing'
'Shun-Chen Dai'
'Mei-Hong Chen'
'Jun Ma'
'Lu-Ping Zhang'
'Jian-Ping Zou'

_publ_section_title
;
 Crystal structure of hexaaquachromium(III) dimethylformamidium
 bis(4-hydroxypyridine-2,6-dicarboxylate), [Cr(H2O)6][C3H8NO][C7H3NO5]2
;
_journal_issue 1
_journal_name_full 'Zeitschrift f\"ur Kristallographie - New Crystal Structures'
_journal_page_first 67
_journal_volume 226
_journal_year 2011
_chemical_formula_moiety 'C17 H25 Cr N3 O17'
_chemical_formula_sum 'C17 H25 Cr N3 O17'
_chemical_formula_weight 595.40
_space_group_IT_number 14
_symmetry_cell_setting monoclinic
_symmetry_space_group_name_Hall '-P 2ybc'
_symmetry_space_group_name_H-M 'P 1 21/c 1'
_atom_sites_solution_hydrogens geom
_atom_sites_solution_primary direct
_atom_sites_solution_secondary difmap
_audit_creation_method SHELXL-97
_cell_angle_alpha 90.00
_cell_angle_beta 124.248(3)
_cell_angle_gamma 90.00
_cell_formula_units_Z 4
_cell_length_a 17.7554(8)
_cell_length_b 7.5999(4)
_cell_length_c 22.1542(8)
_cell_measurement_temperature 293(2)
_cell_volume 2471.1(2)
_computing_structure_refinement 'SHELXL-97 (Sheldrick, 1997)'
_computing_structure_solution 'SHELXS-97 (Sheldrick, 1990)'
_diffrn_ambient_temperature 293(2)
_diffrn_measured_fraction_theta_full 0.995
_diffrn_measured_fraction_theta_max 0.995
_diffrn_measurement_device_type 'CCD area detector'
_diffrn_measurement_method 'phi and omega scans'
_diffrn_radiation_monochromator graphite
_diffrn_radiation_source 'fine-focus sealed tube'
_diffrn_radiation_type MoK\a
_diffrn_radiation_wavelength 0.71073
_diffrn_reflns_av_R_equivalents 0.0226
_diffrn_reflns_av_sigmaI/netI 0.0214
_diffrn_reflns_limit_h_max 23
_diffrn_reflns_limit_h_min -23
_diffrn_reflns_limit_k_max 9
_diffrn_reflns_limit_k_min -10
_diffrn_reflns_limit_l_max 29
_diffrn_reflns_limit_l_min -29
_diffrn_reflns_number 22384
_diffrn_reflns_theta_full 28.26
_diffrn_reflns_theta_max 28.26
_diffrn_reflns_theta_min 2.22
_exptl_absorpt_coefficient_mu 0.551
_exptl_absorpt_correction_T_max 0.9861
_exptl_absorpt_correction_T_min 0.7820
_exptl_absorpt_correction_type multi-scan
_exptl_absorpt_process_details sadabs
_exptl_crystal_colour green
_exptl_crystal_density_diffrn 1.600
_exptl_crystal_density_method 'not measured'
_exptl_crystal_description prism
_exptl_crystal_F_000 1232
_exptl_crystal_size_max 0.45
_exptl_crystal_size_mid 0.24
_exptl_crystal_size_min 0.16
_refine_diff_density_max 0.848
_refine_diff_density_min -0.588
_refine_diff_density_rms 0.070
_refine_ls_extinction_method none
_refine_ls_goodness_of_fit_ref 1.076
_refine_ls_hydrogen_treatment mixed
_refine_ls_matrix_type full
_refine_ls_number_parameters 379
_refine_ls_number_reflns 6082
_refine_ls_number_restraints 24
_refine_ls_restrained_S_all 1.124
_refine_ls_R_factor_all 0.0520
_refine_ls_R_factor_gt 0.0406
_refine_ls_shift/su_max 0.000
_refine_ls_shift/su_mean 0.000
_refine_ls_structure_factor_coef Fsqd
_refine_ls_weighting_details 'calc w=1/[\s^2^(Fo^2^)+(0.1100P)^2^+0.0000P] where P=(Fo^2^+2Fc^2^)/3'
_refine_ls_weighting_scheme calc
_refine_ls_wR_factor_gt 0.1402
_refine_ls_wR_factor_ref 0.1522
_reflns_number_gt 4916
_reflns_number_total 6082
_reflns_threshold_expression >2sigma(I)
_cod_data_source_file 1267-3283.cff
_cod_data_source_block h
_cod_depositor_comments
;
The following automatic conversions were performed:

'_symmetry_cell_setting' value 'Monoclinic' changed to 'monoclinic'
according to /home/saulius/struct/CIF-dictionaries/cif_core.dic
dictionary named 'cif_core.dic' version 2.4.1 from 2010-06-29.

Automatic conversion script
Id: cif_fix_values 1715 2011-07-08 13:25:40Z adriana 
;
_cod_original_cell_volume 2471.12(19)
_cod_original_sg_symbol_Hall '-p 2ybc'
_cod_original_sg_symbol_H-M P21/c
_cod_database_code 8103092

loop_
_symmetry_equiv_pos_as_xyz
'x, y, z'
'-x, y+1/2, -z+1/2'
'-x, -y, -z'
'x, -y-1/2, z-1/2'

loop_
_atom_site_label
_atom_site_type_symbol
_atom_site_fract_x
_atom_site_fract_y
_atom_site_fract_z
_atom_site_U_iso_or_equiv
_atom_site_adp_type
_atom_site_occupancy
_atom_site_symmetry_multiplicity
_atom_site_calc_flag
_atom_site_refinement_flags
Cr1 Cr 0.203871(18) 0.50138(4) 0.302469(15) 0.02011(13) Uani 1 1 d .
O1W O 0.17509(12) 0.2535(2) 0.30528(10) 0.0454(4) Uani 1 1 d D
H1WA H 0.1269(17) 0.198(4) 0.2716(15) 0.068 Uiso 1 1 d D
H1WB H 0.204(2) 0.183(4) 0.3396(15) 0.068 Uiso 1 1 d D
O1 O 0.26611(14) 0.0033(2) 0.39791(10) 0.0492(5) Uani 1 1 d .
O2W O 0.22808(10) 0.7532(2) 0.29711(9) 0.0322(3) Uani 1 1 d D
H2WA H 0.2404(19) 0.817(4) 0.3311(14) 0.048 Uiso 1 1 d D
H2WB H 0.2601(17) 0.786(4) 0.2816(15) 0.048 Uiso 1 1 d D
O3W O 0.19360(11) 0.4648(2) 0.21170(8) 0.0340(4) Uani 1 1 d D
H3WA H 0.1601(19) 0.520(4) 0.1743(15) 0.051 Uiso 1 1 d D
H3WB H 0.2374(17) 0.419(4) 0.2084(15) 0.051 Uiso 1 1 d D
O4W O 0.07176(9) 0.5491(2) 0.24456(8) 0.0334(3) Uani 1 1 d D
H4WA H 0.0445(18) 0.602(4) 0.2043(13) 0.050 Uiso 1 1 d D
H4WB H 0.0479(18) 0.595(4) 0.2635(15) 0.050 Uiso 1 1 d D
O5W O 0.33449(9) 0.4422(2) 0.36002(8) 0.0309(3) Uani 1 1 d D
H5WA H 0.3621(18) 0.396(4) 0.3436(14) 0.046 Uiso 1 1 d D
H5WB H 0.3637(18) 0.387(4) 0.4003(13) 0.046 Uiso 1 1 d D
O6W O 0.21644(10) 0.5517(2) 0.39437(8) 0.0296(3) Uani 1 1 d D
H6WA H 0.1774(16) 0.590(4) 0.3988(15) 0.044 Uiso 1 1 d D
H6WB H 0.2492(18) 0.478(3) 0.4288(15) 0.044 Uiso 1 1 d D
O11 O -0.02310(9) 0.5974(2) 0.30227(8) 0.0346(4) Uani 1 1 d .
O12 O 0.09547(9) 0.6858(2) 0.41148(8) 0.0372(4) Uani 1 1 d .
O13 O 0.08682(10) 0.8765(2) 0.59008(9) 0.0441(4) Uani 1 1 d .
O14 O -0.02536(11) 0.8415(3) 0.60689(9) 0.0526(5) Uani 1 1 d .
O15 O -0.24836(10) 0.4884(2) 0.37783(9) 0.0329(4) Uani 1 1 d .
H15A H -0.2684 0.4496 0.3369 0.049 Uiso 1 1 calc R
O21 O 0.31153(10) 0.3316(3) 0.19593(9) 0.0508(5) Uani 1 1 d .
O22 O 0.43448(10) 0.3636(3) 0.30942(9) 0.0441(4) Uani 1 1 d .
O23 O 0.30919(9) 0.1374(2) 0.00896(8) 0.0365(4) Uani 1 1 d .
O24 O 0.42523(10) 0.1592(3) -0.00398(8) 0.0425(4) Uani 1 1 d .
O25 O 0.67793(9) 0.3592(2) 0.25279(8) 0.0390(4) Uani 1 1 d .
N1 N -0.00467(10) 0.7234(2) 0.46334(9) 0.0241(3) Uani 1 1 d .
N2 N 0.40835(10) 0.2546(2) 0.14385(9) 0.0241(3) Uani 1 1 d .
N3 N 0.3169(2) -0.1055(3) 0.50822(12) 0.0612(7) Uani 1 1 d .
C1 C 0.2976(3) -0.1482(6) 0.5618(2) 0.0998(13) Uani 1 1 d U
H1A H 0.2410 -0.0950 0.5480 0.150 Uiso 1 1 calc R
H1B H 0.3457 -0.1044 0.6087 0.150 Uiso 1 1 calc R
H1C H 0.2933 -0.2736 0.5643 0.150 Uiso 1 1 calc R
C2 C 0.4008(3) -0.1726(5) 0.5187(2) 0.0907(13) Uani 1 1 d .
H2A H 0.4042 -0.1344 0.4790 0.136 Uiso 1 1 calc R
H2B H 0.4007 -0.2988 0.5200 0.136 Uiso 1 1 calc R
H2C H 0.4524 -0.1286 0.5639 0.136 Uiso 1 1 calc R
C3 C 0.2565(2) -0.0217(3) 0.44809(15) 0.0459(6) Uani 1 1 d .
H3A H 0.2041 0.0206 0.4432 0.055 Uiso 1 1 calc R
C11 C -0.04338(11) 0.6441(2) 0.39799(10) 0.0219(4) Uani 1 1 d .
C12 C -0.12641(12) 0.5652(3) 0.36613(10) 0.0233(4) Uani 1 1 d .
H12A H -0.1536 0.5103 0.3209 0.028 Uiso 1 1 calc R
C13 C -0.17049(11) 0.5681(3) 0.40302(10) 0.0231(4) Uani 1 1 d .
C14 C -0.12831(12) 0.6563(3) 0.47038(10) 0.0250(4) Uani 1 1 d .
H14A H -0.1568 0.6626 0.4949 0.030 Uiso 1 1 calc R
C15 C -0.04507(12) 0.7326(3) 0.49938(10) 0.0232(4) Uani 1 1 d .
C16 C 0.01467(12) 0.6433(3) 0.36715(11) 0.0255(4) Uani 1 1 d .
C17 C 0.00987(13) 0.8256(3) 0.57276(11) 0.0293(4) Uani 1 1 d .
C21 C 0.45300(12) 0.3121(2) 0.21339(10) 0.0224(4) Uani 1 1 d .
C22 C 0.54369(12) 0.3498(3) 0.25117(10) 0.0256(4) Uani 1 1 d .
H22A H 0.5743 0.3890 0.2992 0.031 Uiso 1 1 calc R
C23 C 0.59170(12) 0.3296(3) 0.21767(10) 0.0255(4) Uani 1 1 d .
C24 C 0.54024(12) 0.2762(3) 0.14339(10) 0.0275(4) Uani 1 1 d .
H24A H 0.5681 0.2679 0.1184 0.033 Uiso 1 1 calc R
C25 C 0.44983(12) 0.2370(3) 0.10856(10) 0.0227(4) Uani 1 1 d .
C26 C 0.39500(13) 0.3372(3) 0.24339(11) 0.0276(4) Uani 1 1 d .
C27 C 0.39013(12) 0.1720(3) 0.03049(10) 0.0260(4) Uani 1 1 d .

loop_
_atom_site_aniso_label
_atom_site_aniso_U_11
_atom_site_aniso_U_22
_atom_site_aniso_U_33
_atom_site_aniso_U_23
_atom_site_aniso_U_13
_atom_site_aniso_U_12
Cr1 0.01788(19) 0.0285(2) 0.01509(19) 0.00527(11) 0.00998(15) 0.00533(10)
O1W 0.0396(9) 0.0346(9) 0.0300(9) 0.0101(7) 0.0001(7) -0.0065(7)
O1 0.0719(13) 0.0341(10) 0.0319(10) 0.0058(7) 0.0232(10) 0.0047(7)
O2W 0.0409(8) 0.0326(8) 0.0358(9) 0.0043(6) 0.0292(7) 0.0004(6)
O3W 0.0337(8) 0.0518(9) 0.0191(7) 0.0099(7) 0.0163(7) 0.0212(7)
O4W 0.0209(7) 0.0607(10) 0.0211(7) 0.0139(7) 0.0133(6) 0.0121(7)
O5W 0.0206(6) 0.0553(10) 0.0187(7) 0.0080(7) 0.0122(6) 0.0122(6)
O6W 0.0259(7) 0.0486(9) 0.0199(7) 0.0088(6) 0.0163(6) 0.0118(6)
O11 0.0262(7) 0.0582(10) 0.0230(7) -0.0033(7) 0.0160(6) 0.0046(6)
O12 0.0214(7) 0.0595(10) 0.0326(8) -0.0110(7) 0.0164(6) -0.0032(6)
O13 0.0348(8) 0.0651(12) 0.0319(8) -0.0230(8) 0.0184(7) -0.0230(8)
O14 0.0393(9) 0.0934(15) 0.0300(9) -0.0299(9) 0.0224(8) -0.0211(9)
O15 0.0265(7) 0.0513(10) 0.0247(8) -0.0138(6) 0.0167(6) -0.0168(6)
O21 0.0240(7) 0.0944(15) 0.0341(9) -0.0224(9) 0.0164(7) 0.0006(8)
O22 0.0334(8) 0.0787(13) 0.0264(8) -0.0103(8) 0.0205(7) 0.0026(8)
O23 0.0259(7) 0.0575(10) 0.0248(7) -0.0155(7) 0.0134(6) -0.0113(6)
O24 0.0307(7) 0.0760(12) 0.0241(8) -0.0182(8) 0.0173(7) -0.0126(7)
O25 0.0211(7) 0.0685(11) 0.0287(8) -0.0226(7) 0.0147(6) -0.0119(7)
N1 0.0188(7) 0.0310(9) 0.0208(8) -0.0043(6) 0.0102(6) -0.0018(6)
N2 0.0199(7) 0.0316(9) 0.0199(8) -0.0060(6) 0.0107(6) -0.0003(6)
N3 0.0934(19) 0.0375(12) 0.0295(11) 0.0018(9) 0.0204(12) -0.0162(12)
C1 0.144(3) 0.087(2) 0.0602(19) 0.0040(16) 0.0531(18) -0.036(2)
C2 0.078(2) 0.058(2) 0.067(2) 0.0078(17) -0.0020(18) 0.0155(18)
C3 0.0586(16) 0.0324(13) 0.0368(14) -0.0036(10) 0.0208(13) -0.0075(10)
C11 0.0206(8) 0.0284(10) 0.0184(9) -0.0006(7) 0.0120(7) 0.0027(7)
C12 0.0205(8) 0.0302(10) 0.0166(8) -0.0034(7) 0.0088(7) -0.0010(7)
C13 0.0184(8) 0.0305(10) 0.0184(9) -0.0034(7) 0.0092(7) -0.0028(7)
C14 0.0243(8) 0.0337(10) 0.0184(9) -0.0041(8) 0.0129(8) -0.0028(7)
C15 0.0237(8) 0.0287(10) 0.0162(8) -0.0044(7) 0.0106(7) 0.0002(7)
C16 0.0225(8) 0.0346(11) 0.0244(9) 0.0020(8) 0.0162(8) 0.0056(7)
C17 0.0276(9) 0.0364(11) 0.0197(9) -0.0098(8) 0.0108(8) -0.0049(8)
C21 0.0221(8) 0.0292(10) 0.0181(9) -0.0036(7) 0.0126(7) 0.0016(7)
C22 0.0233(8) 0.0350(10) 0.0188(9) -0.0069(8) 0.0120(8) -0.0014(7)
C23 0.0196(8) 0.0340(10) 0.0224(9) -0.0079(8) 0.0115(8) -0.0018(7)
C24 0.0248(9) 0.0403(11) 0.0215(9) -0.0088(8) 0.0156(8) -0.0024(8)
C25 0.0218(8) 0.0282(10) 0.0186(9) -0.0043(7) 0.0116(7) -0.0002(7)
C26 0.0260(9) 0.0372(11) 0.0263(10) -0.0054(8) 0.0188(8) 0.0010(8)
C27 0.0226(8) 0.0322(10) 0.0195(9) -0.0072(8) 0.0096(8) -0.0024(7)

loop_
_atom_type_symbol
_atom_type_description
_atom_type_scat_dispersion_real
_atom_type_scat_dispersion_imag
_atom_type_scat_source
C C 0.0033 0.0016 'International Tables Vol C Tables 4.2.6.8 and 6.1.1.4'
Cr Cr 0.3209 0.6236 'International Tables Vol C Tables 4.2.6.8 and 6.1.1.4'
N N 0.0061 0.0033 'International Tables Vol C Tables 4.2.6.8 and 6.1.1.4'
O O 0.0106 0.0060 'International Tables Vol C Tables 4.2.6.8 and 6.1.1.4'
H H 0.0000 0.0000 'International Tables Vol C Tables 4.2.6.8 and 6.1.1.4'

loop_
_geom_angle_atom_site_label_1
_geom_angle_atom_site_label_2
_geom_angle_atom_site_label_3
_geom_angle
O3W Cr1 O6W 176.85(7)
O3W Cr1 O1W 91.21(8)
O6W Cr1 O1W 91.93(8)
O3W Cr1 O5W 91.60(6)
O6W Cr1 O5W 88.15(6)
O1W Cr1 O5W 89.60(7)
O3W Cr1 O4W 88.19(6)
O6W Cr1 O4W 92.20(6)
O1W Cr1 O4W 87.78(8)
O5W Cr1 O4W 177.37(7)
O3W Cr1 O2W 88.47(7)
O6W Cr1 O2W 88.40(7)
O1W Cr1 O2W 177.90(6)
O5W Cr1 O2W 92.48(7)
O4W Cr1 O2W 90.13(7)
Cr1 O1W H1WA 126(2)
Cr1 O1W H1WB 128(2)
H1WA O1W H1WB 106(3)
Cr1 O2W H2WA 118(2)
Cr1 O2W H2WB 121.5(19)
H2WA O2W H2WB 108(3)
Cr1 O3W H3WA 125(2)
Cr1 O3W H3WB 124.5(18)
H3WA O3W H3WB 107(3)
Cr1 O4W H4WA 122.8(19)
Cr1 O4W H4WB 121(2)
H4WA O4W H4WB 101(2)
Cr1 O5W H5WA 125.5(19)
Cr1 O5W H5WB 126.4(18)
H5WA O5W H5WB 95(2)
Cr1 O6W H6WA 126(2)
Cr1 O6W H6WB 115(2)
H6WA O6W H6WB 109(3)
C13 O15 H15A 109.5
C15 N1 C11 122.89(15)
C21 N2 C25 122.18(15)
C3 N3 C1 120.4(3)
C3 N3 C2 120.5(3)
C1 N3 C2 118.8(3)
N3 C1 H1A 109.5
N3 C1 H1B 109.5
H1A C1 H1B 109.5
N3 C1 H1C 109.5
H1A C1 H1C 109.5
H1B C1 H1C 109.5
N3 C2 H2A 109.5
N3 C2 H2B 109.5
H2A C2 H2B 109.5
N3 C2 H2C 109.5
H2A C2 H2C 109.5
H2B C2 H2C 109.5
O1 C3 N3 122.8(3)
O1 C3 H3A 118.6
N3 C3 H3A 118.6
N1 C11 C12 120.16(16)
N1 C11 C16 114.80(15)
C12 C11 C16 124.96(17)
C11 C12 C13 118.83(17)
C11 C12 H12A 120.6
C13 C12 H12A 120.6
O15 C13 C14 118.41(16)
O15 C13 C12 122.69(17)
C14 C13 C12 118.88(16)
C15 C14 C13 119.38(16)
C15 C14 H14A 120.3
C13 C14 H14A 120.3
N1 C15 C14 119.81(16)
N1 C15 C17 115.12(15)
C14 C15 C17 125.03(16)
O12 C16 O11 128.14(16)
O12 C16 C11 114.60(17)
O11 C16 C11 117.24(16)
O14 C17 O13 128.70(19)
O14 C17 C15 117.49(17)
O13 C17 C15 113.81(16)
N2 C21 C22 120.10(16)
N2 C21 C26 115.65(15)
C22 C21 C26 124.20(16)
C21 C22 C23 120.38(17)
C21 C22 H22A 119.8
C23 C22 H22A 119.8
O25 C23 C22 121.67(17)
O25 C23 C24 121.39(16)
C22 C23 C24 116.94(16)
C25 C24 C23 120.13(16)
C25 C24 H24A 119.9
C23 C24 H24A 119.9
N2 C25 C24 120.15(17)
N2 C25 C27 115.76(15)
C24 C25 C27 124.09(15)
O22 C26 O21 128.32(17)
O22 C26 C21 117.84(16)
O21 C26 C21 113.82(16)
O24 C27 O23 127.99(18)
O24 C27 C25 117.43(16)
O23 C27 C25 114.58(16)

loop_
_geom_bond_atom_site_label_1
_geom_bond_atom_site_label_2
_geom_bond_distance
Cr1 O3W 1.9342(15)
Cr1 O6W 1.9571(14)
Cr1 O1W 1.9619(17)
Cr1 O5W 1.9694(13)
Cr1 O4W 1.9729(14)
Cr1 O2W 1.9799(15)
O1W H1WA 0.87(2)
O1W H1WB 0.83(2)
O1 C3 1.231(3)
O2W H2WA 0.82(2)
O2W H2WB 0.85(2)
O3W H3WA 0.82(2)
O3W H3WB 0.89(2)
O4W H4WA 0.84(2)
O4W H4WB 0.82(2)
O5W H5WA 0.83(2)
O5W H5WB 0.85(2)
O6W H6WA 0.81(2)
O6W H6WB 0.86(2)
O11 C16 1.246(2)
O12 C16 1.242(2)
O13 C17 1.254(2)
O14 C17 1.229(2)
O15 C13 1.312(2)
O15 H15A 0.8200
O21 C26 1.245(2)
O22 C26 1.232(2)
O23 C27 1.261(2)
O24 C27 1.232(2)
O25 C23 1.288(2)
N1 C15 1.342(2)
N1 C11 1.346(2)
N2 C21 1.348(2)
N2 C25 1.349(2)
N3 C3 1.313(4)
N3 C1 1.446(4)
N3 C2 1.463(5)
C1 H1A 0.9600
C1 H1B 0.9600
C1 H1C 0.9600
C2 H2A 0.9600
C2 H2B 0.9600
C2 H2C 0.9600
C3 H3A 0.9300
C11 C12 1.364(2)
C11 C16 1.524(2)
C12 C13 1.415(2)
C12 H12A 0.9300
C13 C14 1.407(3)
C14 C15 1.365(2)
C14 H14A 0.9300
C15 C17 1.519(3)
C21 C22 1.363(2)
C21 C26 1.520(2)
C22 C23 1.419(2)
C22 H22A 0.9300
C23 C24 1.420(3)
C24 C25 1.366(2)
C24 H24A 0.9300
C25 C27 1.515(3)

loop_
_geom_hbond_atom_site_label_D
_geom_hbond_atom_site_label_H
_geom_hbond_atom_site_label_A
_geom_hbond_distance_DH
_geom_hbond_distance_HA
_geom_hbond_distance_DA
_geom_hbond_angle_DHA
_geom_hbond_site_symmetry_A
O1W H1WA O11 0.87(2) 1.81(2) 2.670(2) 176(3) 2_545
O2W H2WA O1 0.82(2) 1.91(2) 2.713(2) 169(3) 1_565
O2W H2WB O25 0.85(2) 1.74(2) 2.5948(19) 177(3) 2_655
O3W H3WA O13 0.82(2) 1.75(2) 2.561(2) 175(3) 4_575
O4W H4WA O14 0.84(2) 1.84(2) 2.655(2) 165(3) 4_575
O5W H5WB O24 0.85(2) 1.79(2) 2.608(2) 162(3) 4_566
O6W H6WB O23 0.86(2) 1.71(2) 2.553(2) 167(3) 4_566
O15 H15A O25 0.82 1.69 2.504(2) 171.9 1_455
O1W H1WB O1 0.83(2) 1.77(2) 2.590(2) 167(3) .
O3W H3WB O21 0.89(2) 1.63(2) 2.521(2) 176(3) .
O4W H4WB O11 0.82(2) 1.88(2) 2.6513(19) 155(3) .
O5W H5WA O22 0.83(2) 1.84(2) 2.6470(19) 163(3) .
O6W H6WA O12 0.81(2) 1.78(2) 2.5909(19) 176(3) .
